data_4513549
loop_
_publ_author_name
'Chutia, Romen'
'Dey, Sandeep Kumar'
'Das, Gopal'

_publ_section_title
;
 Self-Assembly of a Tris(Urea) Receptor as Tetrahedral Cage for the
 Encapsulation of a Discrete Tetrameric Mixed Phosphate Cluster
 (H2PO4--&#x2022;HPO42--)2
;
_journal_issue 10
_journal_name_full 'Crystal Growth &amp; Design'
_journal_page_first 4993
_journal_paper_doi 10.1021/acs.cgd.5b00926
_journal_volume 15
_journal_year 2015
_chemical_formula_moiety 'C27 H30 N10 O9, C8 H20 N, F'
_chemical_formula_sum 'C35 H50 F N11 O9'
_chemical_formula_weight 787.86
_chemical_name_systematic
; 
 ? 
;
_space_group_IT_number 14
_symmetry_cell_setting monoclinic
_symmetry_space_group_name_Hall '-P 2ybc'
_symmetry_space_group_name_H-M 'P 1 21/c 1'
_atom_sites_solution_hydrogens geom
_atom_sites_solution_primary direct
_atom_sites_solution_secondary difmap
_audit_creation_method SHELXL-97
_cell_angle_alpha 90.00
_cell_angle_beta 95.56(2)
_cell_angle_gamma 90.00
_cell_formula_units_Z 4
_cell_length_a 11.606(9)
_cell_length_b 26.10(2)
_cell_length_c 13.323(10)
_cell_measurement_reflns_used 2616
_cell_measurement_temperature 298(2)
_cell_measurement_theta_max 18.99
_cell_measurement_theta_min 2.57
_cell_volume 4017(5)
_computing_cell_refinement 'Bruker SMART'
_computing_data_collection 'Bruker SMART'
_computing_data_reduction 'Bruker SAINT'
_computing_molecular_graphics 'Bruker SHELXTL'
_computing_publication_material 'Bruker SHELXTL'
_computing_structure_refinement 'SHELXL-97 (Sheldrick, 1997)'
_computing_structure_solution 'SHELXS-97 (Sheldrick, 1990)'
_diffrn_ambient_temperature 298(2)
_diffrn_measured_fraction_theta_full 0.986
_diffrn_measured_fraction_theta_max 0.986
_diffrn_measurement_device_type 'CCD area detector'
_diffrn_measurement_method 'phi and omega scans'
_diffrn_radiation_monochromator graphite
_diffrn_radiation_source 'sealed tube'
_diffrn_radiation_type MoK\a
_diffrn_radiation_wavelength 0.71073
_diffrn_reflns_av_R_equivalents 0.0632
_diffrn_reflns_av_sigmaI/netI 0.0999
_diffrn_reflns_limit_h_max 13
_diffrn_reflns_limit_h_min -15
_diffrn_reflns_limit_k_max 34
_diffrn_reflns_limit_k_min -34
_diffrn_reflns_limit_l_max 10
_diffrn_reflns_limit_l_min -17
_diffrn_reflns_number 26833
_diffrn_reflns_theta_full 28.26
_diffrn_reflns_theta_max 28.26
_diffrn_reflns_theta_min 1.72
_exptl_absorpt_coefficient_mu 0.099
_exptl_absorpt_correction_T_max 0.975
_exptl_absorpt_correction_T_min 0.931
_exptl_absorpt_correction_type multi-scan
_exptl_absorpt_process_details SADABS
_exptl_crystal_colour colorless
_exptl_crystal_density_diffrn 1.303
_exptl_crystal_density_method 'not measured'
_exptl_crystal_description block
_exptl_crystal_F_000 1672
_exptl_crystal_size_max 0.42
_exptl_crystal_size_mid 0.33
_exptl_crystal_size_min 0.24
_refine_diff_density_max 0.281
_refine_diff_density_min -0.179
_refine_diff_density_rms 0.036
_refine_ls_extinction_method none
_refine_ls_goodness_of_fit_ref 1.044
_refine_ls_hydrogen_treatment mixed
_refine_ls_matrix_type full
_refine_ls_number_parameters 513
_refine_ls_number_reflns 8621
_refine_ls_number_restraints 0
_refine_ls_restrained_S_all 1.044
_refine_ls_R_factor_all 0.2002
_refine_ls_R_factor_gt 0.0598
_refine_ls_shift/su_max 0.002
_refine_ls_shift/su_mean 0.000
_refine_ls_structure_factor_coef Fsqd
_refine_ls_weighting_details 'calc w=1/[\s^2^(Fo^2^)+(0.0450P)^2^+0.0000P] where P=(Fo^2^+2Fc^2^)/3'
_refine_ls_weighting_scheme calc
_refine_ls_wR_factor_gt 0.1163
_refine_ls_wR_factor_ref 0.1455
_reflns_number_gt 6118
_reflns_number_total 9755
_reflns_threshold_expression >2sigma(I)
_cod_data_source_file cg5b00926_si_002.cif
_cod_data_source_block p-U_TEA_F
_cod_depositor_comments
;
The following automatic conversions were performed:

'_symmetry_cell_setting' value 'Monoclinic' changed to 'monoclinic'
according to
/usr/data/users/saulius/crontab/automatic-downloads/rss-feeds/ACS/lib/dictionaries/cif_core.dic
dictionary named 'cif_core.dic' version 2.4.2 from 2011-04-26.

Automatic conversion script
Id: cif_fix_values 3271 2015-04-21 07:52:19Z andrius 

 Adding full bibliography for 4513547--4513549.cif.
;
_cod_original_sg_symbol_H-M P2(1)/c
_cod_database_code 4513549

loop_
_symmetry_equiv_pos_as_xyz
'x, y, z'
'-x, y+1/2, -z+1/2'
'-x, -y, -z'
'x, -y-1/2, z-1/2'

loop_
_atom_site_label
_atom_site_type_symbol
_atom_site_fract_x
_atom_site_fract_y
_atom_site_fract_z
_atom_site_U_iso_or_equiv
_atom_site_adp_type
_atom_site_occupancy
_atom_site_symmetry_multiplicity
_atom_site_calc_flag
_atom_site_refinement_flags
N1 N 0.3983(2) 0.27541(8) 0.67974(15) 0.0594(6) Uani 1 1 d .
N2 N 0.2371(2) 0.22853(9) 0.79708(17) 0.0714(7) Uani 1 1 d .
H2N H 0.2842 0.2106 0.7656 0.086 Uiso 1 1 calc R
N3 N 0.20818(19) 0.15472(9) 0.88059(17) 0.0725(7) Uani 1 1 d .
H3N H 0.2601 0.1434 0.8444 0.087 Uiso 1 1 calc R
N4 N 0.0585(4) 0.00854(18) 1.1475(3) 0.1304(14) Uani 1 1 d .
N6 N 0.59009(18) 0.16033(9) 0.91350(16) 0.0670(6) Uani 1 1 d .
H6N H 0.5387 0.1478 0.8694 0.080 Uiso 1 1 calc R
N5 N 0.5691(2) 0.23078(9) 0.81502(18) 0.0811(7) Uani 1 1 d .
H5N H 0.5127 0.2136 0.7850 0.097 Uiso 1 1 calc R
N7 N 0.7049(3) 0.03239(13) 1.2474(2) 0.0925(9) Uani 1 1 d .
N9 N 0.5077(2) 0.10107(9) 0.62349(16) 0.0767(7) Uani 1 1 d .
H9N H 0.4762 0.1054 0.6787 0.092 Uiso 1 1 calc R
N8 N 0.4201(3) 0.17644(10) 0.5841(2) 0.0852(9) Uani 1 1 d .
N10 N 0.7637(3) -0.07996(12) 0.6189(3) 0.1018(9) Uani 1 1 d .
C13 C 0.6236(2) 0.12940(11) 0.9959(2) 0.0618(7) Uani 1 1 d .
C2 C 0.2252(2) 0.28238(11) 0.7746(2) 0.0708(8) Uani 1 1 d .
H2A H 0.2638 0.3023 0.8294 0.085 Uiso 1 1 calc R
H2B H 0.1439 0.2917 0.7673 0.085 Uiso 1 1 calc R
C4 C 0.1659(3) 0.11994(12) 0.9471(2) 0.0686(8) Uani 1 1 d .
C22 C 0.5723(2) 0.05694(11) 0.6172(2) 0.0655(8) Uani 1 1 d .
C16 C 0.6764(3) 0.06525(12) 1.1596(2) 0.0730(8) Uani 1 1 d .
C14 C 0.7173(3) 0.13955(11) 1.0653(2) 0.0781(9) Uani 1 1 d .
H14 H 0.7640 0.1678 1.0564 0.094 Uiso 1 1 calc R
C1 C 0.2783(3) 0.29378(11) 0.6780(2) 0.0739(8) Uani 1 1 d .
H1A H 0.2319 0.2778 0.6222 0.089 Uiso 1 1 calc R
H1B H 0.2769 0.3305 0.6666 0.089 Uiso 1 1 calc R
C27 C 0.5966(3) 0.02858(12) 0.7054(2) 0.0816(9) Uani 1 1 d .
H27 H 0.5705 0.0404 0.7651 0.098 Uiso 1 1 calc R
C19 C 0.4327(3) 0.26945(11) 0.5772(2) 0.0759(9) Uani 1 1 d .
H19A H 0.5165 0.2693 0.5802 0.091 Uiso 1 1 calc R
H19B H 0.4049 0.2987 0.5370 0.091 Uiso 1 1 calc R
C10 C 0.4790(3) 0.30789(10) 0.7420(2) 0.0722(8) Uani 1 1 d .
H10A H 0.4423 0.3190 0.8007 0.087 Uiso 1 1 calc R
H10B H 0.4956 0.3382 0.7038 0.087 Uiso 1 1 calc R
C12 C 0.6301(3) 0.20919(12) 0.8940(2) 0.0691(8) Uani 1 1 d .
C3 C 0.1766(3) 0.20531(12) 0.8660(2) 0.0691(8) Uani 1 1 d .
C18 C 0.5592(3) 0.08568(11) 1.0094(2) 0.0769(9) Uani 1 1 d .
H18 H 0.4967 0.0779 0.9628 0.092 Uiso 1 1 calc R
C17 C 0.5857(3) 0.05332(11) 1.0905(3) 0.0836(9) Uani 1 1 d .
H17 H 0.5424 0.0238 1.0979 0.100 Uiso 1 1 calc R
C25 C 0.6962(3) -0.03285(11) 0.6181(3) 0.0740(8) Uani 1 1 d .
C23 C 0.6137(3) 0.03922(11) 0.5285(2) 0.0742(8) Uani 1 1 d .
H23 H 0.5995 0.0577 0.4690 0.089 Uiso 1 1 calc R
C15 C 0.7419(3) 0.10781(13) 1.1479(2) 0.0799(9) Uani 1 1 d .
H15 H 0.8033 0.1156 1.1956 0.096 Uiso 1 1 calc R
C11 C 0.5918(2) 0.28135(12) 0.7767(2) 0.0811(9) Uani 1 1 d .
H11A H 0.6390 0.2785 0.7207 0.097 Uiso 1 1 calc R
H11B H 0.6342 0.3015 0.8292 0.097 Uiso 1 1 calc R
C24 C 0.6756(3) -0.00581(12) 0.5297(2) 0.0769(9) Uani 1 1 d .
H24 H 0.7035 -0.0179 0.4709 0.092 Uiso 1 1 calc R
C21 C 0.4875(3) 0.13915(12) 0.5519(2) 0.0788(9) Uani 1 1 d .
C20 C 0.3869(3) 0.22124(11) 0.5257(2) 0.0873(10) Uani 1 1 d .
H20A H 0.3031 0.2230 0.5152 0.105 Uiso 1 1 calc R
H20B H 0.4163 0.2186 0.4602 0.105 Uiso 1 1 calc R
C26 C 0.6575(3) -0.01585(12) 0.7062(2) 0.0852(10) Uani 1 1 d .
H26 H 0.6728 -0.0344 0.7655 0.102 Uiso 1 1 calc R
C5 C 0.0786(3) 0.13040(13) 1.0072(2) 0.0874(10) Uani 1 1 d .
H5 H 0.0430 0.1624 1.0034 0.105 Uiso 1 1 calc R
C9 C 0.2150(3) 0.07151(13) 0.9523(2) 0.0816(9) Uani 1 1 d .
H9 H 0.2727 0.0635 0.9111 0.098 Uiso 1 1 calc R
C8 C 0.1796(3) 0.03489(13) 1.0175(3) 0.0950(11) Uani 1 1 d .
H8 H 0.2135 0.0026 1.0208 0.114 Uiso 1 1 calc R
C6 C 0.0437(3) 0.09446(16) 1.0722(3) 0.1013(11) Uani 1 1 d .
H6 H -0.0144 0.1024 1.1132 0.122 Uiso 1 1 calc R
O4 O 0.71078(19) 0.22996(8) 0.94305(16) 0.0945(7) Uani 1 1 d .
O1 O 0.10135(19) 0.22698(8) 0.90809(16) 0.0918(7) Uani 1 1 d .
O7 O 0.5257(2) 0.13891(8) 0.47025(16) 0.1112(8) Uani 1 1 d .
O6 O 0.7698(3) 0.04915(10) 1.31748(19) 0.1231(10) Uani 1 1 d .
O5 O 0.6618(2) -0.01054(11) 1.24581(19) 0.1234(9) Uani 1 1 d .
O9 O 0.7846(2) -0.09837(10) 0.5381(2) 0.1314(10) Uani 1 1 d .
O8 O 0.7958(3) -0.09966(9) 0.6996(2) 0.1379(11) Uani 1 1 d .
O3 O -0.0225(3) 0.01986(13) 1.1973(3) 0.1720(15) Uani 1 1 d .
O2 O 0.1081(3) -0.03174(14) 1.1551(3) 0.1639(14) Uani 1 1 d .
F1 F 0.40190(12) 0.14313(5) 0.78471(10) 0.0698(4) Uani 1 1 d .
C7 C 0.0933(3) 0.04698(16) 1.0777(3) 0.0914(10) Uani 1 1 d .
N11 N 0.9192(2) 0.15361(9) 0.60032(19) 0.0749(7) Uani 1 1 d .
C28 C 0.9831(3) 0.20256(13) 0.6237(3) 0.1017(11) Uani 1 1 d .
H28A H 1.0274 0.1985 0.6888 0.122 Uiso 1 1 calc R
H28B H 1.0384 0.2068 0.5742 0.122 Uiso 1 1 calc R
C34 C 1.0051(3) 0.11122(14) 0.6108(3) 0.1107(12) Uani 1 1 d .
H34A H 1.0386 0.1102 0.6804 0.133 Uiso 1 1 calc R
H34B H 1.0670 0.1192 0.5694 0.133 Uiso 1 1 calc R
C30 C 0.8565(3) 0.15553(14) 0.4951(3) 0.1181(13) Uani 1 1 d .
H30A H 0.8132 0.1240 0.4836 0.142 Uiso 1 1 calc R
H30B H 0.8010 0.1834 0.4926 0.142 Uiso 1 1 calc R
C33 C 0.8672(4) 0.14792(16) 0.7819(3) 0.1530(17) Uani 1 1 d .
H33A H 0.9298 0.1242 0.7960 0.229 Uiso 1 1 calc R
H33B H 0.8050 0.1391 0.8212 0.229 Uiso 1 1 calc R
H33C H 0.8936 0.1820 0.7988 0.229 Uiso 1 1 calc R
C29 C 0.9166(4) 0.25040(13) 0.6265(3) 0.1457(17) Uani 1 1 d .
H29A H 0.8764 0.2567 0.5613 0.219 Uiso 1 1 calc R
H29B H 0.9684 0.2783 0.6445 0.219 Uiso 1 1 calc R
H29C H 0.8617 0.2474 0.6756 0.219 Uiso 1 1 calc R
C31 C 0.9318(4) 0.16262(17) 0.4095(3) 0.1501(17) Uani 1 1 d .
H31A H 0.9806 0.1920 0.4227 0.225 Uiso 1 1 calc R
H31B H 0.8836 0.1676 0.3476 0.225 Uiso 1 1 calc R
H31C H 0.9789 0.1327 0.4040 0.225 Uiso 1 1 calc R
C35 C 0.9602(4) 0.05870(14) 0.5825(3) 0.1533(17) Uani 1 1 d .
H35A H 0.8975 0.0504 0.6217 0.230 Uiso 1 1 calc R
H35B H 1.0212 0.0341 0.5957 0.230 Uiso 1 1 calc R
H35C H 0.9331 0.0581 0.5121 0.230 Uiso 1 1 calc R
C32 C 0.8252(3) 0.14560(14) 0.6720(3) 0.1218(13) Uani 1 1 d .
H32A H 0.7660 0.1715 0.6579 0.146 Uiso 1 1 calc R
H32B H 0.7894 0.1125 0.6578 0.146 Uiso 1 1 calc R
H8N H 0.392(2) 0.1709(10) 0.642(2) 0.078(10) Uiso 1 1 d .

loop_
_atom_site_aniso_label
_atom_site_aniso_U_11
_atom_site_aniso_U_22
_atom_site_aniso_U_33
_atom_site_aniso_U_23
_atom_site_aniso_U_13
_atom_site_aniso_U_12
N1 0.0672(17) 0.0674(15) 0.0425(14) 0.0025(11) 0.0000(12) 0.0020(12)
N2 0.0770(18) 0.0696(17) 0.0699(16) 0.0002(13) 0.0186(14) 0.0034(13)
N3 0.0707(18) 0.0750(18) 0.0748(17) -0.0045(14) 0.0223(14) -0.0039(14)
N4 0.132(4) 0.147(4) 0.111(3) 0.040(3) 0.008(3) -0.037(3)
N6 0.0685(17) 0.0723(17) 0.0582(16) 0.0030(13) -0.0037(13) -0.0006(13)
N5 0.0788(19) 0.0815(18) 0.0778(18) 0.0204(14) -0.0190(15) -0.0093(14)
N7 0.101(3) 0.102(3) 0.076(2) 0.019(2) 0.0184(19) 0.018(2)
N9 0.103(2) 0.0762(17) 0.0534(16) 0.0005(14) 0.0194(14) 0.0112(15)
N8 0.126(3) 0.077(2) 0.0543(18) 0.0005(16) 0.0160(18) 0.0223(17)
N10 0.119(3) 0.085(2) 0.104(3) 0.005(2) 0.024(2) 0.0136(19)
C13 0.056(2) 0.071(2) 0.0584(19) -0.0021(16) 0.0039(17) 0.0041(16)
C2 0.068(2) 0.077(2) 0.067(2) 0.0059(16) 0.0050(17) 0.0054(15)
C4 0.062(2) 0.077(2) 0.068(2) -0.0034(17) 0.0111(18) -0.0119(17)
C22 0.077(2) 0.0638(19) 0.057(2) 0.0018(16) 0.0131(17) -0.0062(16)
C16 0.081(3) 0.074(2) 0.066(2) 0.0072(18) 0.013(2) 0.0121(19)
C14 0.068(2) 0.086(2) 0.079(2) 0.0160(18) -0.0033(19) -0.0028(17)
C1 0.076(2) 0.077(2) 0.067(2) 0.0039(16) -0.0054(17) 0.0109(17)
C27 0.106(3) 0.080(2) 0.062(2) 0.0017(18) 0.0270(19) 0.0054(19)
C19 0.093(2) 0.082(2) 0.0519(19) 0.0101(16) 0.0050(17) 0.0098(18)
C10 0.083(2) 0.0731(19) 0.0596(19) 0.0080(15) 0.0002(17) -0.0078(17)
C12 0.057(2) 0.080(2) 0.069(2) 0.0099(18) 0.0005(18) 0.0054(18)
C3 0.060(2) 0.074(2) 0.073(2) -0.0019(18) 0.0051(18) -0.0062(18)
C18 0.076(2) 0.075(2) 0.077(2) -0.0027(18) -0.0043(18) -0.0039(18)
C17 0.098(3) 0.072(2) 0.082(2) 0.0065(19) 0.010(2) -0.0049(19)
C25 0.080(2) 0.061(2) 0.083(2) 0.0049(19) 0.015(2) 0.0039(16)
C23 0.085(2) 0.082(2) 0.057(2) 0.0004(16) 0.0122(17) 0.0027(18)
C15 0.072(2) 0.097(3) 0.069(2) 0.0089(19) -0.0028(18) 0.0085(19)
C11 0.066(2) 0.097(2) 0.078(2) 0.0178(18) -0.0031(17) -0.0078(18)
C24 0.081(2) 0.080(2) 0.072(2) -0.0044(18) 0.0231(18) 0.0016(18)
C21 0.107(3) 0.076(2) 0.054(2) -0.0017(19) 0.008(2) 0.0083(19)
C20 0.125(3) 0.084(2) 0.0504(19) -0.0024(18) -0.0024(18) 0.024(2)
C26 0.115(3) 0.079(2) 0.064(2) 0.0096(17) 0.020(2) 0.007(2)
C5 0.080(3) 0.088(2) 0.098(3) 0.005(2) 0.031(2) 0.0008(19)
C9 0.078(2) 0.086(2) 0.082(2) 0.0023(19) 0.0177(19) -0.0037(19)
C8 0.097(3) 0.084(3) 0.104(3) 0.015(2) 0.011(2) -0.004(2)
C6 0.097(3) 0.109(3) 0.103(3) 0.010(2) 0.033(2) -0.011(2)
O4 0.0825(16) 0.0930(16) 0.1000(17) 0.0210(12) -0.0320(14) -0.0204(12)
O1 0.0750(16) 0.0909(16) 0.1148(18) 0.0028(13) 0.0368(14) 0.0058(12)
O7 0.171(2) 0.1018(17) 0.0675(15) 0.0133(13) 0.0444(16) 0.0408(15)
O6 0.157(3) 0.137(2) 0.0728(18) 0.0267(16) -0.0046(17) 0.0001(18)
O5 0.154(2) 0.098(2) 0.119(2) 0.0375(16) 0.0190(17) 0.0001(17)
O9 0.156(3) 0.116(2) 0.127(2) -0.0030(17) 0.043(2) 0.0472(17)
O8 0.201(3) 0.0955(19) 0.117(2) 0.0251(16) 0.014(2) 0.0435(18)
O3 0.169(3) 0.194(3) 0.162(3) 0.069(2) 0.066(3) -0.019(3)
O2 0.182(3) 0.142(3) 0.167(3) 0.072(2) 0.012(2) -0.016(2)
F1 0.0730(11) 0.0807(10) 0.0556(9) -0.0045(7) 0.0062(8) -0.0003(8)
C7 0.083(3) 0.111(3) 0.082(3) 0.019(2) 0.015(2) -0.023(2)
N11 0.0617(18) 0.0750(18) 0.0866(19) -0.0027(14) 0.0000(16) -0.0113(14)
C28 0.093(3) 0.099(3) 0.109(3) -0.002(2) -0.012(2) -0.029(2)
C34 0.131(3) 0.104(3) 0.099(3) -0.003(2) 0.022(2) 0.023(3)
C30 0.103(3) 0.113(3) 0.127(3) -0.004(2) -0.044(3) -0.012(2)
C33 0.207(5) 0.134(4) 0.127(4) -0.018(3) 0.063(4) -0.012(3)
C29 0.176(4) 0.073(2) 0.174(4) 0.005(3) -0.055(3) -0.001(3)
C31 0.169(5) 0.192(5) 0.088(3) 0.014(3) 0.011(3) -0.036(3)
C35 0.226(5) 0.090(3) 0.147(4) -0.004(3) 0.029(3) 0.017(3)
C32 0.113(3) 0.112(3) 0.145(4) -0.019(3) 0.039(3) -0.026(2)

loop_
_atom_type_symbol
_atom_type_description
_atom_type_scat_dispersion_real
_atom_type_scat_dispersion_imag
_atom_type_scat_source
C C 0.0033 0.0016 'International Tables Vol C Tables 4.2.6.8 and 6.1.1.4'
H H 0.0000 0.0000 'International Tables Vol C Tables 4.2.6.8 and 6.1.1.4'
N N 0.0061 0.0033 'International Tables Vol C Tables 4.2.6.8 and 6.1.1.4'
O O 0.0106 0.0060 'International Tables Vol C Tables 4.2.6.8 and 6.1.1.4'
F F 0.0171 0.0103 'International Tables Vol C Tables 4.2.6.8 and 6.1.1.4'

loop_
_geom_angle_atom_site_label_1
_geom_angle_atom_site_label_2
_geom_angle_atom_site_label_3
_geom_angle
C10 N1 C19 111.9(2)
C10 N1 C1 112.0(2)
C19 N1 C1 111.2(2)
C3 N2 C2 122.2(2)
C3 N2 H2N 118.9
C2 N2 H2N 118.9
C3 N3 C4 127.5(3)
C3 N3 H3N 116.2
C4 N3 H3N 116.2
O2 N4 O3 123.2(4)
O2 N4 C7 120.0(5)
O3 N4 C7 116.8(5)
C13 N6 C12 127.5(3)
C13 N6 H6N 116.3
C12 N6 H6N 116.3
C12 N5 C11 124.2(3)
C12 N5 H5N 117.9
C11 N5 H5N 117.9
O6 N7 O5 124.1(3)
O6 N7 C16 118.4(3)
O5 N7 C16 117.5(3)
C22 N9 C21 128.0(3)
C22 N9 H9N 116.0
C21 N9 H9N 116.0
C21 N8 C20 123.5(3)
C21 N8 H8N 115.8(18)
C20 N8 H8N 120.5(18)
O8 N10 O9 122.8(3)
O8 N10 C25 118.8(3)
O9 N10 C25 118.4(3)
C14 C13 C18 118.1(3)
C14 C13 N6 124.0(3)
C18 C13 N6 118.0(3)
N2 C2 C1 109.3(2)
N2 C2 H2A 109.8
C1 C2 H2A 109.8
N2 C2 H2B 109.8
C1 C2 H2B 109.8
H2A C2 H2B 108.3
C5 C4 C9 118.3(3)
C5 C4 N3 124.5(3)
C9 C4 N3 117.3(3)
N9 C22 C27 117.3(3)
N9 C22 C23 124.1(3)
C27 C22 C23 118.6(3)
C15 C16 C17 120.7(3)
C15 C16 N7 118.9(3)
C17 C16 N7 120.4(3)
C13 C14 C15 120.3(3)
C13 C14 H14 119.8
C15 C14 H14 119.8
N1 C1 C2 112.7(2)
N1 C1 H1A 109.0
C2 C1 H1A 109.0
N1 C1 H1B 109.0
C2 C1 H1B 109.0
H1A C1 H1B 107.8
C26 C27 C22 121.5(3)
C26 C27 H27 119.2
C22 C27 H27 119.2
N1 C19 C20 113.4(2)
N1 C19 H19A 108.9
C20 C19 H19A 108.9
N1 C19 H19B 108.9
C20 C19 H19B 108.9
H19A C19 H19B 107.7
N1 C10 C11 113.3(2)
N1 C10 H10A 108.9
C11 C10 H10A 108.9
N1 C10 H10B 108.9
C11 C10 H10B 108.9
H10A C10 H10B 107.7
O4 C12 N5 123.9(3)
O4 C12 N6 124.2(3)
N5 C12 N6 111.9(3)
O1 C3 N2 123.1(3)
O1 C3 N3 124.8(3)
N2 C3 N3 112.1(3)
C17 C18 C13 121.5(3)
C17 C18 H18 119.2
C13 C18 H18 119.2
C16 C17 C18 119.1(3)
C16 C17 H17 120.5
C18 C17 H17 120.5
C26 C25 C24 121.6(3)
C26 C25 N10 119.1(3)
C24 C25 N10 119.2(3)
C24 C23 C22 119.7(3)
C24 C23 H23 120.2
C22 C23 H23 120.2
C16 C15 C14 120.2(3)
C16 C15 H15 119.9
C14 C15 H15 119.9
N5 C11 C10 110.1(2)
N5 C11 H11A 109.6
C10 C11 H11A 109.6
N5 C11 H11B 109.6
C10 C11 H11B 109.6
H11A C11 H11B 108.2
C25 C24 C23 119.7(3)
C25 C24 H24 120.2
C23 C24 H24 120.2
O7 C21 N8 124.3(3)
O7 C21 N9 124.2(3)
N8 C21 N9 111.5(3)
N8 C20 C19 111.7(2)
N8 C20 H20A 109.3
C19 C20 H20A 109.3
N8 C20 H20B 109.3
C19 C20 H20B 109.3
H20A C20 H20B 107.9
C27 C26 C25 118.9(3)
C27 C26 H26 120.5
C25 C26 H26 120.5
C6 C5 C4 120.9(3)
C6 C5 H5 119.6
C4 C5 H5 119.6
C8 C9 C4 121.1(3)
C8 C9 H9 119.4
C4 C9 H9 119.4
C7 C8 C9 119.0(3)
C7 C8 H8 120.5
C9 C8 H8 120.5
C5 C6 C7 120.5(4)
C5 C6 H6 119.7
C7 C6 H6 119.7
C6 C7 C8 120.2(3)
C6 C7 N4 121.3(4)
C8 C7 N4 118.5(4)
C34 N11 C28 107.6(3)
C34 N11 C30 111.6(3)
C28 N11 C30 110.4(2)
C34 N11 C32 110.6(3)
C28 N11 C32 110.8(2)
C30 N11 C32 105.9(3)
C29 C28 N11 118.7(3)
C29 C28 H28A 107.6
N11 C28 H28A 107.6
C29 C28 H28B 107.6
N11 C28 H28B 107.6
H28A C28 H28B 107.1
N11 C34 C35 116.3(3)
N11 C34 H34A 108.2
C35 C34 H34A 108.2
N11 C34 H34B 108.2
C35 C34 H34B 108.2
H34A C34 H34B 107.4
C31 C30 N11 116.1(3)
C31 C30 H30A 108.3
N11 C30 H30A 108.3
C31 C30 H30B 108.3
N11 C30 H30B 108.3
H30A C30 H30B 107.4
C32 C33 H33A 109.5
C32 C33 H33B 109.5
H33A C33 H33B 109.5
C32 C33 H33C 109.5
H33A C33 H33C 109.5
H33B C33 H33C 109.5
C28 C29 H29A 109.5
C28 C29 H29B 109.5
H29A C29 H29B 109.5
C28 C29 H29C 109.5
H29A C29 H29C 109.5
H29B C29 H29C 109.5
C30 C31 H31A 109.5
C30 C31 H31B 109.5
H31A C31 H31B 109.5
C30 C31 H31C 109.5
H31A C31 H31C 109.5
H31B C31 H31C 109.5
C34 C35 H35A 109.5
C34 C35 H35B 109.5
H35A C35 H35B 109.5
C34 C35 H35C 109.5
H35A C35 H35C 109.5
H35B C35 H35C 109.5
C33 C32 N11 114.8(3)
C33 C32 H32A 108.6
N11 C32 H32A 108.6
C33 C32 H32B 108.6
N11 C32 H32B 108.6
H32A C32 H32B 107.5

loop_
_geom_bond_atom_site_label_1
_geom_bond_atom_site_label_2
_geom_bond_distance
N1 C10 1.461(3)
N1 C19 1.469(3)
N1 C1 1.470(3)
N2 C3 1.352(3)
N2 C2 1.441(3)
N2 H2N 0.8600
N3 C3 1.379(4)
N3 C4 1.391(3)
N3 H3N 0.8600
N4 O2 1.198(4)
N4 O3 1.238(4)
N4 C7 1.451(5)
N6 C13 1.388(3)
N6 C12 1.390(3)
N6 H6N 0.8600
N5 C12 1.335(3)
N5 C11 1.448(3)
N5 H5N 0.8600
N7 O6 1.222(3)
N7 O5 1.226(3)
N7 C16 1.463(4)
N9 C22 1.381(3)
N9 C21 1.382(3)
N9 H9N 0.8600
N8 C21 1.344(4)
N8 C20 1.436(3)
N8 H8N 0.88(3)
N10 O8 1.217(3)
N10 O9 1.224(3)
N10 C25 1.458(4)
C13 C14 1.383(4)
C13 C18 1.385(4)
C2 C1 1.509(3)
C2 H2A 0.9700
C2 H2B 0.9700
C4 C5 1.378(4)
C4 C9 1.385(4)
C22 C27 1.394(4)
C22 C23 1.397(4)
C16 C15 1.363(4)
C16 C17 1.365(4)
C14 C15 1.386(4)
C14 H14 0.9300
C1 H1A 0.9700
C1 H1B 0.9700
C27 C26 1.358(4)
C27 H27 0.9300
C19 C20 1.505(4)
C19 H19A 0.9700
C19 H19B 0.9700
C10 C11 1.513(4)
C10 H10A 0.9700
C10 H10B 0.9700
C12 O4 1.216(3)
C3 O1 1.221(3)
C18 C17 1.382(4)
C18 H18 0.9300
C17 H17 0.9300
C25 C26 1.371(4)
C25 C24 1.374(4)
C23 C24 1.377(4)
C23 H23 0.9300
C15 H15 0.9300
C11 H11A 0.9700
C11 H11B 0.9700
C24 H24 0.9300
C21 O7 1.215(3)
C20 H20A 0.9700
C20 H20B 0.9700
C26 H26 0.9300
C5 C6 1.365(4)
C5 H5 0.9300
C9 C8 1.381(4)
C9 H9 0.9300
C8 C7 1.379(4)
C8 H8 0.9300
C6 C7 1.366(4)
C6 H6 0.9300
N11 C34 1.486(4)
N11 C28 1.495(3)
N11 C30 1.517(4)
N11 C32 1.532(4)
C28 C29 1.470(4)
C28 H28A 0.9700
C28 H28B 0.9700
C34 C35 1.501(4)
C34 H34A 0.9700
C34 H34B 0.9700
C30 C31 1.513(4)
C30 H30A 0.9700
C30 H30B 0.9700
C33 C32 1.499(5)
C33 H33A 0.9600
C33 H33B 0.9600
C33 H33C 0.9600
C29 H29A 0.9600
C29 H29B 0.9600
C29 H29C 0.9600
C31 H31A 0.9600
C31 H31B 0.9600
C31 H31C 0.9600
C35 H35A 0.9600
C35 H35B 0.9600
C35 H35C 0.9600
C32 H32A 0.9700
C32 H32B 0.9700
